data_4102955
loop_
_publ_author_name
'Jenni Goodman'
'Vladimir V. Grushin'
'Roman B. Larichev'
'Stuart A. Macgregor'
'William J. Marshall'
'D. Christopher Roe'

_publ_section_title
;
 Fluxionality of [(Ph3P)3M(X)] (M = Rh, Ir). The Red and Orange Forms of
 [(Ph3P)3Ir(Cl)]. Which Phosphine Dissociates Faster from Wilkinson's
 Catalyst?
;
_journal_name_full 'Journal of the American Chemical Society'
_journal_page_first 12013
_journal_page_last 12026
_journal_paper_doi 10.1021/ja1039693
_journal_volume 132
_journal_year 2010
_chemical_formula_sum 'C54 H45 Cl Ir P3'
_chemical_formula_weight 1014.46
_chemical_name_systematic
; 
 ? 
;
_space_group_IT_number 33
_symmetry_cell_setting orthorhombic
_symmetry_space_group_name_Hall 'P 2c -2n'
_symmetry_space_group_name_H-M 'P n a 21'
_atom_sites_solution_hydrogens geom
_atom_sites_solution_primary direct
_atom_sites_solution_secondary difmap
_audit_creation_method SHELXL-97
_cell_angle_alpha 90.00
_cell_angle_beta 90.00
_cell_angle_gamma 90.00
_cell_formula_units_Z 4
_cell_length_a 19.358(3)
_cell_length_b 12.646(2)
_cell_length_c 18.038(3)
_cell_measurement_reflns_used 2718
_cell_measurement_temperature 293(2)
_cell_measurement_theta_max 19.28
_cell_measurement_theta_min 2.23
_cell_volume 4415.7(12)
_computing_cell_refinement 'Bruker SAINT'
_computing_data_collection 'Bruker APEX2'
_computing_data_reduction 'Bruker SAINT'
_computing_molecular_graphics 'Bruker SHELXTL'
_computing_publication_material 'Bruker SHELXTL'
_computing_structure_refinement 'SHELXL-97 (Sheldrick, 2008)'
_computing_structure_solution 'SHELXS-97 (Sheldrick, 2008)'
_diffrn_ambient_temperature 293(2)
_diffrn_measured_fraction_theta_full 0.999
_diffrn_measured_fraction_theta_max 0.999
_diffrn_measurement_device_type 'Bruker APEX-II CCD'
_diffrn_measurement_method '\f and \w scans'
_diffrn_radiation_monochromator graphite
_diffrn_radiation_source 'fine-focus sealed tube'
_diffrn_radiation_type MoK\a
_diffrn_radiation_wavelength 0.71073
_diffrn_reflns_av_R_equivalents 0.1186
_diffrn_reflns_av_sigmaI/netI 0.1084
_diffrn_reflns_limit_h_max 24
_diffrn_reflns_limit_h_min -24
_diffrn_reflns_limit_k_max 15
_diffrn_reflns_limit_k_min -15
_diffrn_reflns_limit_l_max 21
_diffrn_reflns_limit_l_min -22
_diffrn_reflns_number 39468
_diffrn_reflns_theta_full 26.38
_diffrn_reflns_theta_max 26.38
_diffrn_reflns_theta_min 1.92
_exptl_absorpt_coefficient_mu 3.230
_exptl_absorpt_correction_type none
_exptl_crystal_colour gold
_exptl_crystal_density_diffrn 1.526
_exptl_crystal_density_method 'not measured'
_exptl_crystal_description cube
_exptl_crystal_F_000 2032
_exptl_crystal_size_max 0.08
_exptl_crystal_size_mid 0.08
_exptl_crystal_size_min 0.08
_refine_diff_density_max 0.836
_refine_diff_density_min -0.831
_refine_diff_density_rms 0.122
_refine_ls_abs_structure_details 'Flack H D (1983), Acta Cryst. A39, 876-881'
_refine_ls_abs_structure_Flack -0.016(8)
_refine_ls_extinction_method none
_refine_ls_goodness_of_fit_ref 0.961
_refine_ls_hydrogen_treatment riding
_refine_ls_matrix_type full
_refine_ls_number_parameters 532
_refine_ls_number_reflns 8987
_refine_ls_number_restraints 1
_refine_ls_restrained_S_all 0.961
_refine_ls_R_factor_all 0.0898
_refine_ls_R_factor_gt 0.0436
_refine_ls_shift/su_max 0.002
_refine_ls_shift/su_mean 0.000
_refine_ls_structure_factor_coef Fsqd
_refine_ls_weighting_details 'calc w=1/[\s^2^(Fo^2^)+(0.0000P)^2^+0.0000P] where P=(Fo^2^+2Fc^2^)/3'
_refine_ls_weighting_scheme calc
_refine_ls_wR_factor_gt 0.0673
_refine_ls_wR_factor_ref 0.0811
_reflns_number_gt 5940
_reflns_number_total 8987
_reflns_threshold_expression >2sigma(I)
_cod_data_source_file ja1039693_si_002_1.cif
_cod_data_source_block 09066
_cod_original_cell_volume 4415.7(13)
_cod_database_code 4102955

loop_
_symmetry_equiv_pos_as_xyz
'x, y, z'
'-x, -y, z+1/2'
'x+1/2, -y+1/2, z'
'-x+1/2, y+1/2, z+1/2'

loop_
_atom_site_label
_atom_site_type_symbol
_atom_site_fract_x
_atom_site_fract_y
_atom_site_fract_z
_atom_site_U_iso_or_equiv
_atom_site_adp_type
_atom_site_occupancy
_atom_site_symmetry_multiplicity
_atom_site_calc_flag
_atom_site_refinement_flags
Ir1 Ir 0.937893(12) 0.472386(19) 0.88279(2) 0.02536(7) Uani 1 1 d .
P1 P 0.82860(9) 0.52171(16) 0.89600(16) 0.0284(7) Uani 1 1 d .
Cl1 Cl 1.05181(10) 0.42796(16) 0.84042(13) 0.0373(5) Uani 1 1 d .
C1 C 0.8102(4) 0.6429(7) 0.8410(5) 0.035(2) Uani 1 1 d .
P2 P 0.98622(11) 0.63632(16) 0.90772(12) 0.0295(6) Uani 1 1 d .
C2 C 0.8493(5) 0.6541(7) 0.7771(6) 0.045(3) Uani 1 1 d .
H2A H 0.8832 0.6046 0.7658 0.054 Uiso 1 1 calc R
P3 P 0.92064(9) 0.29325(14) 0.8880(3) 0.0307(5) Uani 1 1 d .
C3 C 0.8376(6) 0.7404(9) 0.7292(6) 0.066(4) Uani 1 1 d .
H3A H 0.8647 0.7486 0.6870 0.079 Uiso 1 1 calc R
C4 C 0.7876(6) 0.8109(8) 0.7443(7) 0.060(3) Uani 1 1 d .
H4A H 0.7793 0.8664 0.7117 0.072 Uiso 1 1 calc R
C5 C 0.7490(5) 0.8010(8) 0.8073(8) 0.070(4) Uani 1 1 d .
H5A H 0.7152 0.8510 0.8181 0.084 Uiso 1 1 calc R
C6 C 0.7600(4) 0.7171(7) 0.8553(6) 0.050(3) Uani 1 1 d .
H6A H 0.7330 0.7108 0.8977 0.060 Uiso 1 1 calc R
C7 C 0.7962(5) 0.5455(7) 0.9905(5) 0.039(2) Uani 1 1 d .
C8 C 0.7319(5) 0.5855(8) 1.0094(6) 0.057(3) Uani 1 1 d .
H8A H 0.7000 0.6014 0.9725 0.068 Uiso 1 1 calc R
C9 C 0.7147(7) 0.6020(8) 1.0840(7) 0.076(4) Uani 1 1 d .
H9A H 0.6716 0.6291 1.0963 0.091 Uiso 1 1 calc R
C10 C 0.7611(8) 0.5784(8) 1.1387(7) 0.070(4) Uani 1 1 d .
H10A H 0.7507 0.5947 1.1878 0.084 Uiso 1 1 calc R
C11 C 0.8219(6) 0.5316(10) 1.1220(6) 0.064(3) Uani 1 1 d .
H11A H 0.8515 0.5092 1.1595 0.077 Uiso 1 1 calc R
C12 C 0.8396(5) 0.5176(7) 1.0483(5) 0.044(2) Uani 1 1 d .
H12A H 0.8824 0.4883 1.0372 0.053 Uiso 1 1 calc R
C13 C 0.7609(4) 0.4382(6) 0.8539(5) 0.031(2) Uani 1 1 d .
C14 C 0.7028(3) 0.4020(5) 0.8907(8) 0.034(2) Uani 1 1 d .
H14A H 0.6971 0.4155 0.9410 0.041 Uiso 1 1 calc R
C15 C 0.6521(4) 0.3440(7) 0.8509(5) 0.043(3) Uani 1 1 d .
H15A H 0.6131 0.3195 0.8757 0.052 Uiso 1 1 calc R
C16 C 0.6595(5) 0.3236(7) 0.7766(6) 0.048(3) Uani 1 1 d .
H16A H 0.6255 0.2870 0.7508 0.058 Uiso 1 1 calc R
C17 C 0.7178(5) 0.3580(7) 0.7411(6) 0.047(3) Uani 1 1 d .
H17A H 0.7238 0.3429 0.6910 0.057 Uiso 1 1 calc R
C18 C 0.7683(5) 0.4153(7) 0.7788(5) 0.039(2) Uani 1 1 d .
H18A H 0.8074 0.4383 0.7536 0.047 Uiso 1 1 calc R
C19 C 1.0559(4) 0.6105(7) 0.9755(5) 0.033(2) Uani 1 1 d .
C20 C 1.0414(4) 0.5395(7) 1.0337(5) 0.037(2) Uani 1 1 d .
H20A H 0.9982 0.5074 1.0366 0.045 Uiso 1 1 calc R
C21 C 1.0920(5) 0.5172(7) 1.0871(5) 0.043(2) Uani 1 1 d .
H21A H 1.0821 0.4720 1.1264 0.051 Uiso 1 1 calc R
C22 C 1.1556(5) 0.5622(7) 1.0809(6) 0.047(3) Uani 1 1 d .
H22A H 1.1893 0.5461 1.1158 0.057 Uiso 1 1 calc R
C23 C 1.1708(5) 0.6302(7) 1.0248(6) 0.046(3) Uani 1 1 d .
H23A H 1.2146 0.6603 1.0215 0.055 Uiso 1 1 calc R
C24 C 1.1207(5) 0.6545(7) 0.9726(6) 0.042(2) Uani 1 1 d .
H24A H 1.1312 0.7017 0.9347 0.051 Uiso 1 1 calc R
C25 C 1.0297(4) 0.7101(7) 0.8336(5) 0.035(2) Uani 1 1 d .
C26 C 1.0336(5) 0.6676(8) 0.7630(6) 0.045(3) Uani 1 1 d .
H26A H 1.0146 0.6015 0.7533 0.054 Uiso 1 1 calc R
C27 C 1.0667(6) 0.7246(9) 0.7055(6) 0.063(3) Uani 1 1 d .
H27A H 1.0701 0.6951 0.6584 0.076 Uiso 1 1 calc R
C28 C 1.0935(6) 0.8223(10) 0.7188(8) 0.072(4) Uani 1 1 d .
H28A H 1.1151 0.8596 0.6809 0.086 Uiso 1 1 calc R
C29 C 1.0886(5) 0.8657(8) 0.7890(8) 0.064(4) Uani 1 1 d .
H29A H 1.1072 0.9322 0.7982 0.076 Uiso 1 1 calc R
C30 C 1.0564(4) 0.8114(6) 0.8452(6) 0.049(3) Uani 1 1 d .
H30A H 1.0523 0.8426 0.8917 0.059 Uiso 1 1 calc R
C31 C 0.9365(5) 0.7421(6) 0.9533(5) 0.033(2) Uani 1 1 d .
C32 C 0.9044(4) 0.8219(6) 0.9130(5) 0.041(3) Uani 1 1 d .
H32A H 0.9099 0.8230 0.8617 0.049 Uiso 1 1 calc R
C33 C 0.8647(5) 0.8993(7) 0.9458(7) 0.051(3) Uani 1 1 d .
H33A H 0.8435 0.9516 0.9176 0.061 Uiso 1 1 calc R
C34 C 0.8576(5) 0.8965(8) 1.0211(7) 0.053(3) Uani 1 1 d .
H34A H 0.8321 0.9492 1.0444 0.064 Uiso 1 1 calc R
C35 C 0.8868(5) 0.8188(8) 1.0629(7) 0.053(3) Uani 1 1 d .
H35A H 0.8801 0.8178 1.1139 0.064 Uiso 1 1 calc R
C36 C 0.9261(5) 0.7420(7) 1.0299(6) 0.043(3) Uani 1 1 d .
H36A H 0.9460 0.6892 1.0588 0.052 Uiso 1 1 calc R
C37 C 0.8385(4) 0.2324(7) 0.9129(5) 0.039(2) Uani 1 1 d .
C38 C 0.8153(5) 0.2409(8) 0.9857(6) 0.055(3) Uani 1 1 d .
H38A H 0.8403 0.2805 1.0198 0.066 Uiso 1 1 calc R
C39 C 0.7543(5) 0.1900(9) 1.0079(7) 0.061(3) Uani 1 1 d .
H39A H 0.7388 0.1952 1.0566 0.074 Uiso 1 1 calc R
C40 C 0.7182(5) 0.1330(8) 0.9572(8) 0.061(4) Uani 1 1 d .
H40A H 0.6785 0.0976 0.9724 0.074 Uiso 1 1 calc R
C41 C 0.7377(4) 0.1258(6) 0.8860(12) 0.051(2) Uani 1 1 d .
H41A H 0.7108 0.0884 0.8522 0.061 Uiso 1 1 calc R
C42 C 0.7989(4) 0.1753(6) 0.8628(5) 0.038(3) Uani 1 1 d .
H42A H 0.8130 0.1698 0.8137 0.046 Uiso 1 1 calc R
C43 C 0.9754(5) 0.2273(7) 0.9584(6) 0.034(3) Uani 1 1 d .
C44 C 0.9619(8) 0.1245(11) 0.9812(10) 0.092(6) Uani 1 1 d .
H44A H 0.9236 0.0894 0.9622 0.110 Uiso 1 1 calc R
C45 C 1.0037(7) 0.0734(11) 1.0310(10) 0.113(8) Uani 1 1 d .
H45A H 0.9929 0.0052 1.0465 0.136 Uiso 1 1 calc R
C46 C 1.0612(5) 0.1229(8) 1.0579(6) 0.064(3) Uani 1 1 d .
H46A H 1.0915 0.0869 1.0890 0.077 Uiso 1 1 calc R
C47 C 1.0738(5) 0.2247(8) 1.0390(5) 0.047(3) Uani 1 1 d .
H47A H 1.1109 0.2601 1.0604 0.056 Uiso 1 1 calc R
C48 C 1.0330(4) 0.2761(7) 0.9893(5) 0.037(2) Uani 1 1 d .
H48A H 1.0438 0.3451 0.9757 0.045 Uiso 1 1 calc R
C49 C 0.9421(5) 0.2254(8) 0.8025(6) 0.038(3) Uani 1 1 d .
C50 C 0.9590(7) 0.1174(10) 0.7984(8) 0.057(4) Uani 1 1 d .
H50A H 0.9648 0.0779 0.8414 0.069 Uiso 1 1 calc R
C51 C 0.9667(7) 0.0703(12) 0.7291(11) 0.086(5) Uani 1 1 d .
H51A H 0.9766 -0.0015 0.7260 0.103 Uiso 1 1 calc R
C52 C 0.9601(6) 0.1282(10) 0.6660(8) 0.078(4) Uani 1 1 d .
H52A H 0.9662 0.0956 0.6203 0.093 Uiso 1 1 calc R
C53 C 0.9446(6) 0.2317(8) 0.6687(6) 0.059(3) Uani 1 1 d .
H53A H 0.9394 0.2703 0.6252 0.070 Uiso 1 1 calc R
C54 C 0.9367(5) 0.2798(7) 0.7366(5) 0.043(2) Uani 1 1 d .
H54A H 0.9273 0.3519 0.7381 0.052 Uiso 1 1 calc R

loop_
_atom_site_aniso_label
_atom_site_aniso_U_11
_atom_site_aniso_U_22
_atom_site_aniso_U_33
_atom_site_aniso_U_23
_atom_site_aniso_U_13
_atom_site_aniso_U_12
Ir1 0.02180(11) 0.02555(12) 0.02873(14) 0.0000(3) -0.0007(3) -0.00030(14)
P1 0.0237(8) 0.0297(9) 0.032(2) 0.0003(13) 0.0000(10) 0.0015(9)
Cl1 0.0250(11) 0.0386(11) 0.0482(14) -0.0021(10) 0.0063(10) 0.0007(9)
C1 0.025(5) 0.050(6) 0.029(5) 0.003(4) -0.006(4) -0.005(4)
P2 0.0246(11) 0.0280(11) 0.0361(16) 0.0004(9) -0.0021(10) -0.0017(9)
C2 0.043(6) 0.044(6) 0.046(7) -0.007(5) -0.008(5) 0.000(5)
P3 0.0256(10) 0.0300(9) 0.0366(15) -0.0025(18) -0.0036(18) 0.0004(7)
C3 0.090(10) 0.073(9) 0.034(7) 0.015(6) -0.008(6) 0.002(7)
C4 0.072(8) 0.047(7) 0.062(8) 0.027(6) -0.010(7) 0.006(6)
C5 0.035(6) 0.050(7) 0.124(13) 0.034(7) -0.018(7) 0.001(5)
C6 0.038(5) 0.033(5) 0.079(10) 0.014(5) 0.011(5) -0.003(4)
C7 0.042(5) 0.031(6) 0.045(6) -0.003(4) 0.007(5) -0.002(4)
C8 0.064(7) 0.057(7) 0.049(8) 0.005(6) 0.022(6) 0.016(6)
C9 0.104(11) 0.054(8) 0.071(10) 0.011(7) 0.030(9) 0.028(7)
C10 0.119(11) 0.050(7) 0.040(8) -0.011(6) 0.037(8) -0.002(7)
C11 0.087(9) 0.069(7) 0.036(6) 0.000(6) 0.005(6) -0.025(8)
C12 0.042(5) 0.055(6) 0.037(6) -0.003(5) 0.000(5) -0.013(5)
C13 0.025(4) 0.027(5) 0.040(6) 0.000(3) -0.007(4) -0.006(3)
C14 0.029(4) 0.045(4) 0.027(7) 0.011(6) 0.003(6) 0.000(3)
C15 0.029(5) 0.054(6) 0.047(7) 0.014(5) 0.000(5) -0.008(4)
C16 0.052(7) 0.042(6) 0.050(7) 0.009(5) -0.016(6) -0.016(5)
C17 0.053(7) 0.051(6) 0.038(6) -0.004(5) 0.004(5) -0.020(5)
C18 0.041(6) 0.041(5) 0.035(6) 0.001(5) 0.003(5) -0.006(5)
C19 0.025(5) 0.043(5) 0.030(5) -0.003(4) -0.012(5) 0.003(5)
C20 0.030(5) 0.051(6) 0.031(5) -0.015(5) -0.001(4) 0.001(4)
C21 0.052(6) 0.047(6) 0.029(5) 0.003(5) -0.004(5) -0.008(5)
C22 0.037(6) 0.066(8) 0.040(7) -0.007(5) -0.014(5) 0.007(5)
C23 0.032(5) 0.054(6) 0.051(7) -0.008(5) -0.014(5) -0.009(5)
C24 0.038(6) 0.045(6) 0.044(7) 0.002(5) 0.005(5) -0.011(5)
C25 0.029(5) 0.037(5) 0.038(6) 0.008(4) -0.004(4) 0.001(4)
C26 0.043(6) 0.042(6) 0.050(8) 0.005(5) 0.008(5) -0.001(5)
C27 0.071(8) 0.063(7) 0.056(7) 0.018(6) 0.030(7) 0.009(7)
C28 0.054(8) 0.070(9) 0.092(12) 0.034(8) 0.020(8) 0.013(7)
C29 0.030(6) 0.041(6) 0.119(12) 0.021(7) 0.001(7) -0.001(5)
C30 0.043(5) 0.035(5) 0.069(7) 0.020(5) -0.002(6) -0.008(5)
C31 0.025(4) 0.029(5) 0.044(6) -0.001(4) -0.009(5) 0.000(4)
C32 0.041(5) 0.033(5) 0.050(7) -0.013(4) -0.012(5) -0.003(4)
C33 0.046(6) 0.034(6) 0.071(9) -0.010(6) -0.015(6) 0.007(5)
C34 0.026(5) 0.043(6) 0.089(10) -0.015(6) 0.008(6) 0.004(5)
C35 0.041(6) 0.055(7) 0.065(8) -0.008(6) 0.014(6) 0.008(5)
C36 0.031(5) 0.031(5) 0.068(8) -0.004(5) 0.003(5) 0.000(4)
C37 0.035(5) 0.037(5) 0.044(6) 0.017(4) 0.006(5) -0.001(4)
C38 0.050(6) 0.064(7) 0.051(7) 0.021(6) 0.001(7) -0.018(5)
C39 0.046(7) 0.081(9) 0.058(8) 0.026(7) 0.002(6) -0.011(6)
C40 0.037(6) 0.034(6) 0.113(12) 0.026(7) -0.008(7) -0.002(5)
C41 0.034(5) 0.045(5) 0.072(7) 0.009(11) -0.010(10) 0.000(4)
C42 0.019(4) 0.042(5) 0.053(10) -0.005(4) -0.010(4) -0.005(4)
C43 0.029(6) 0.026(5) 0.048(7) 0.014(4) -0.003(5) 0.005(5)
C44 0.070(10) 0.040(8) 0.165(17) 0.036(9) -0.060(11) -0.037(7)
C45 0.130(15) 0.044(7) 0.166(17) 0.055(9) -0.106(14) -0.040(9)
C46 0.051(6) 0.073(8) 0.069(8) 0.039(6) -0.022(7) -0.013(7)
C47 0.047(6) 0.059(7) 0.034(6) 0.016(5) -0.011(5) -0.017(5)
C48 0.031(5) 0.044(6) 0.036(6) -0.001(5) -0.006(5) -0.010(4)
C49 0.017(5) 0.039(6) 0.057(7) -0.005(5) -0.021(6) 0.005(5)
C50 0.067(9) 0.047(8) 0.058(8) -0.021(6) -0.016(7) 0.023(7)
C51 0.067(10) 0.054(8) 0.136(15) -0.041(9) -0.006(10) 0.013(8)
C52 0.078(9) 0.082(10) 0.072(10) -0.029(8) 0.027(8) -0.003(8)
C53 0.074(8) 0.065(7) 0.037(6) -0.023(5) -0.008(6) 0.002(6)
C54 0.046(6) 0.049(6) 0.034(6) -0.014(5) 0.005(6) -0.002(5)

loop_
_atom_type_symbol
_atom_type_description
_atom_type_scat_dispersion_real
_atom_type_scat_dispersion_imag
_atom_type_scat_source
C C 0.0033 0.0016 'International Tables Vol C Tables 4.2.6.8 and 6.1.1.4'
H H 0.0000 0.0000 'International Tables Vol C Tables 4.2.6.8 and 6.1.1.4'
P P 0.1023 0.0942 'International Tables Vol C Tables 4.2.6.8 and 6.1.1.4'
Cl Cl 0.1484 0.1585 'International Tables Vol C Tables 4.2.6.8 and 6.1.1.4'
Ir Ir -1.4442 7.9887 'International Tables Vol C Tables 4.2.6.8 and 6.1.1.4'

loop_
_geom_angle_atom_site_label_1
_geom_angle_atom_site_label_2
_geom_angle_atom_site_label_3
_geom_angle
P1 Ir1 P3 97.73(7)
P1 Ir1 P2 96.46(8)
P3 Ir1 P2 159.18(10)
P1 Ir1 Cl1 167.43(9)
P3 Ir1 Cl1 85.16(7)
P2 Ir1 Cl1 84.28(7)
C7 P1 C13 103.5(4)
C7 P1 C1 107.1(4)
C13 P1 C1 96.6(4)
C7 P1 Ir1 118.0(3)
C13 P1 Ir1 118.2(3)
C1 P1 Ir1 110.9(3)
C6 C1 C2 118.2(9)
C6 C1 P1 126.7(7)
C2 C1 P1 115.0(7)
C25 P2 C31 101.3(4)
C25 P2 C19 103.7(4)
C31 P2 C19 102.4(4)
C25 P2 Ir1 119.9(3)
C31 P2 Ir1 121.7(3)
C19 P2 Ir1 105.3(3)
C1 C2 C3 120.0(10)
C49 P3 C37 102.1(5)
C49 P3 C43 103.8(4)
C37 P3 C43 98.0(4)
C49 P3 Ir1 113.5(4)
C37 P3 Ir1 123.7(3)
C43 P3 Ir1 112.9(3)
C4 C3 C2 120.3(11)
C3 C4 C5 120.1(11)
C4 C5 C6 120.3(10)
C1 C6 C5 120.9(10)
C12 C7 C8 116.9(9)
C12 C7 P1 116.7(7)
C8 C7 P1 126.4(8)
C7 C8 C9 120.2(11)
C10 C9 C8 120.4(12)
C11 C10 C9 120.4(11)
C10 C11 C12 119.0(12)
C7 C12 C11 122.8(10)
C14 C13 C18 118.9(9)
C14 C13 P1 124.6(8)
C18 C13 P1 116.5(6)
C13 C14 C15 119.4(12)
C16 C15 C14 121.1(9)
C17 C16 C15 119.0(9)
C16 C17 C18 121.0(10)
C13 C18 C17 120.6(9)
C24 C19 C20 117.9(8)
C24 C19 P2 124.7(7)
C20 C19 P2 117.3(6)
C21 C20 C19 120.0(8)
C22 C21 C20 119.4(9)
C21 C22 C23 121.5(9)
C22 C23 C24 119.5(9)
C19 C24 C23 121.6(9)
C26 C25 C30 118.3(9)
C26 C25 P2 119.9(7)
C30 C25 P2 121.7(7)
C25 C26 C27 120.1(9)
C28 C27 C26 120.3(11)
C27 C28 C29 119.7(11)
C30 C29 C28 120.6(11)
C29 C30 C25 121.0(10)
C32 C31 C36 117.0(8)
C32 C31 P2 121.8(7)
C36 C31 P2 121.1(7)
C33 C32 C31 122.7(9)
C34 C33 C32 117.7(10)
C35 C34 C33 121.8(10)
C34 C35 C36 120.1(11)
C35 C36 C31 120.6(9)
C42 C37 C38 118.4(8)
C42 C37 P3 122.7(7)
C38 C37 P3 118.8(8)
C37 C38 C39 120.4(11)
C40 C39 C38 119.0(11)
C41 C40 C39 122.4(11)
C40 C41 C42 119.5(13)
C37 C42 C41 120.3(11)
C44 C43 C48 116.6(10)
C44 C43 P3 121.2(9)
C48 C43 P3 122.2(7)
C45 C44 C43 121.6(13)
C46 C45 C44 119.8(12)
C47 C46 C45 119.5(10)
C46 C47 C48 121.0(9)
C47 C48 C43 121.2(9)
C54 C49 C50 117.3(11)
C54 C49 P3 118.7(7)
C50 C49 P3 123.8(10)
C51 C50 C49 119.2(14)
C52 C51 C50 120.7(14)
C53 C52 C51 121.0(13)
C52 C53 C54 119.2(11)
C53 C54 C49 122.5(9)

loop_
_geom_bond_atom_site_label_1
_geom_bond_atom_site_label_2
_geom_bond_distance
Ir1 P1 2.2187(18)
Ir1 P3 2.2918(18)
Ir1 P2 2.318(2)
Ir1 Cl1 2.400(2)
P1 C7 1.841(10)
P1 C13 1.847(8)
P1 C1 1.860(9)
C1 C6 1.375(11)
C1 C2 1.386(12)
P2 C25 1.835(9)
P2 C31 1.842(9)
P2 C19 1.849(8)
C2 C3 1.410(13)
P3 C49 1.814(12)
P3 C37 1.823(9)
P3 C43 1.853(10)
C3 C4 1.343(14)
C4 C5 1.366(15)
C5 C6 1.386(13)
C7 C12 1.384(12)
C7 C8 1.387(12)
C8 C9 1.401(15)
C9 C10 1.367(16)
C10 C11 1.352(16)
C11 C12 1.384(13)
C13 C14 1.383(11)
C13 C18 1.392(12)
C14 C15 1.420(12)
C15 C16 1.373(13)
C16 C17 1.368(12)
C17 C18 1.394(12)
C19 C24 1.373(11)
C19 C20 1.410(12)
C20 C21 1.403(12)
C21 C22 1.361(12)
C22 C23 1.361(12)
C23 C24 1.387(12)
C25 C26 1.385(13)
C25 C30 1.398(11)
C26 C27 1.416(13)
C27 C28 1.362(15)
C28 C29 1.383(16)
C29 C30 1.375(14)
C31 C32 1.390(11)
C31 C36 1.396(13)
C32 C33 1.378(12)
C33 C34 1.365(14)
C34 C35 1.362(14)
C35 C36 1.370(12)
C37 C42 1.388(11)
C37 C38 1.391(13)
C38 C39 1.403(13)
C39 C40 1.359(14)
C40 C41 1.34(2)
C41 C42 1.404(12)
C43 C44 1.388(15)
C43 C48 1.392(12)
C44 C45 1.371(18)
C45 C46 1.366(15)
C46 C47 1.354(12)
C47 C48 1.360(12)
C49 C54 1.377(14)
C49 C50 1.407(15)
C50 C51 1.392(19)
C51 C52 1.36(2)
C52 C53 1.343(13)
C53 C54 1.376(12)

loop_
_geom_torsion_atom_site_label_1
_geom_torsion_atom_site_label_2
_geom_torsion_atom_site_label_3
_geom_torsion_atom_site_label_4
_geom_torsion
P3 Ir1 P1 C7 90.7(3)
P2 Ir1 P1 C7 -74.0(3)
Cl1 Ir1 P1 C7 -166.7(4)
P3 Ir1 P1 C13 -35.1(3)
P2 Ir1 P1 C13 160.2(3)
Cl1 Ir1 P1 C13 67.5(5)
P3 Ir1 P1 C1 -145.2(3)
P2 Ir1 P1 C1 50.0(3)
Cl1 Ir1 P1 C1 -42.7(5)
C7 P1 C1 C6 -23.8(9)
C13 P1 C1 C6 82.5(8)
Ir1 P1 C1 C6 -153.9(7)
C7 P1 C1 C2 160.2(7)
C13 P1 C1 C2 -93.5(7)
Ir1 P1 C1 C2 30.1(7)
P1 Ir1 P2 C25 -111.5(3)
P3 Ir1 P2 C25 115.7(4)
Cl1 Ir1 P2 C25 55.8(3)
P1 Ir1 P2 C31 16.8(3)
P3 Ir1 P2 C31 -116.0(4)
Cl1 Ir1 P2 C31 -175.9(3)
P1 Ir1 P2 C19 132.3(3)
P3 Ir1 P2 C19 -0.5(5)
Cl1 Ir1 P2 C19 -60.4(3)
C6 C1 C2 C3 0.8(14)
P1 C1 C2 C3 177.1(8)
P1 Ir1 P3 C49 115.4(3)
P2 Ir1 P3 C49 -112.0(5)
Cl1 Ir1 P3 C49 -52.3(3)
P1 Ir1 P3 C37 -9.1(4)
P2 Ir1 P3 C37 123.5(4)
Cl1 Ir1 P3 C37 -176.8(4)
P1 Ir1 P3 C43 -126.8(4)
P2 Ir1 P3 C43 5.8(5)
Cl1 Ir1 P3 C43 65.6(4)
C1 C2 C3 C4 -1.6(16)
C2 C3 C4 C5 1.9(18)
C3 C4 C5 C6 -1.5(18)
C2 C1 C6 C5 -0.4(14)
P1 C1 C6 C5 -176.3(8)
C4 C5 C6 C1 0.8(16)
C13 P1 C7 C12 124.3(7)
C1 P1 C7 C12 -134.3(7)
Ir1 P1 C7 C12 -8.3(8)
C13 P1 C7 C8 -53.4(9)
C1 P1 C7 C8 48.0(9)
Ir1 P1 C7 C8 173.9(7)
C12 C7 C8 C9 3.8(14)
P1 C7 C8 C9 -178.4(8)
C7 C8 C9 C10 -0.3(16)
C8 C9 C10 C11 -5.0(18)
C9 C10 C11 C12 6.4(18)
C8 C7 C12 C11 -2.3(14)
P1 C7 C12 C11 179.7(8)
C10 C11 C12 C7 -2.8(16)
C7 P1 C13 C14 -2.7(8)
C1 P1 C13 C14 -112.1(7)
Ir1 P1 C13 C14 129.8(6)
C7 P1 C13 C18 174.2(7)
C1 P1 C13 C18 64.8(7)
Ir1 P1 C13 C18 -53.2(7)
C18 C13 C14 C15 -1.0(12)
P1 C13 C14 C15 175.9(6)
C13 C14 C15 C16 -0.2(13)
C14 C15 C16 C17 1.5(14)
C15 C16 C17 C18 -1.6(15)
C14 C13 C18 C17 0.9(13)
P1 C13 C18 C17 -176.3(7)
C16 C17 C18 C13 0.4(14)
C25 P2 C19 C24 9.5(9)
C31 P2 C19 C24 -95.6(9)
Ir1 P2 C19 C24 136.3(7)
C25 P2 C19 C20 -169.7(7)
C31 P2 C19 C20 85.2(7)
Ir1 P2 C19 C20 -42.9(7)
C24 C19 C20 C21 1.1(13)
P2 C19 C20 C21 -179.6(7)
C19 C20 C21 C22 -1.9(13)
C20 C21 C22 C23 1.4(15)
C21 C22 C23 C24 0.0(15)
C20 C19 C24 C23 0.2(14)
P2 C19 C24 C23 -179.0(7)
C22 C23 C24 C19 -0.8(15)
C31 P2 C25 C26 -137.3(8)
C19 P2 C25 C26 116.9(8)
Ir1 P2 C25 C26 -0.2(9)
C31 P2 C25 C30 39.6(8)
C19 P2 C25 C30 -66.3(8)
Ir1 P2 C25 C30 176.7(6)
C30 C25 C26 C27 2.6(14)
P2 C25 C26 C27 179.6(7)
C25 C26 C27 C28 -1.3(16)
C26 C27 C28 C29 0.2(17)
C27 C28 C29 C30 -0.5(17)
C28 C29 C30 C25 1.9(15)
C26 C25 C30 C29 -2.9(13)
P2 C25 C30 C29 -179.8(7)
C25 P2 C31 C32 39.0(8)
C19 P2 C31 C32 145.9(7)
Ir1 P2 C31 C32 -97.1(7)
C25 P2 C31 C36 -144.9(8)
C19 P2 C31 C36 -38.0(8)
Ir1 P2 C31 C36 79.0(8)
C36 C31 C32 C33 1.1(13)
P2 C31 C32 C33 177.3(7)
C31 C32 C33 C34 0.4(14)
C32 C33 C34 C35 -1.8(15)
C33 C34 C35 C36 1.7(16)
C34 C35 C36 C31 -0.2(15)
C32 C31 C36 C35 -1.1(13)
P2 C31 C36 C35 -177.4(7)
C49 P3 C37 C42 -16.8(8)
C43 P3 C37 C42 -122.9(8)
Ir1 P3 C37 C42 112.5(7)
C49 P3 C37 C38 161.4(8)
C43 P3 C37 C38 55.3(8)
Ir1 P3 C37 C38 -69.3(8)
C42 C37 C38 C39 1.9(14)
P3 C37 C38 C39 -176.4(7)
C37 C38 C39 C40 -0.4(15)
C38 C39 C40 C41 -1.9(16)
C39 C40 C41 C42 2.5(15)
C38 C37 C42 C41 -1.3(13)
P3 C37 C42 C41 176.9(6)
C40 C41 C42 C37 -0.9(13)
C49 P3 C43 C44 -70.9(13)
C37 P3 C43 C44 33.8(12)
Ir1 P3 C43 C44 165.7(11)
C49 P3 C43 C48 106.9(8)
C37 P3 C43 C48 -148.4(9)
Ir1 P3 C43 C48 -16.5(10)
C48 C43 C44 C45 -1(2)
P3 C43 C44 C45 177.3(15)
C43 C44 C45 C46 -2(3)
C44 C45 C46 C47 5(3)
C45 C46 C47 C48 -5.0(18)
C46 C47 C48 C43 2.6(15)
C44 C43 C48 C47 0.2(17)
P3 C43 C48 C47 -177.7(8)
C37 P3 C49 C54 107.4(8)
C43 P3 C49 C54 -151.1(8)
Ir1 P3 C49 C54 -28.0(9)
C37 P3 C49 C50 -67.4(10)
C43 P3 C49 C50 34.2(11)
Ir1 P3 C49 C50 157.2(9)
C54 C49 C50 C51 -2.3(18)
P3 C49 C50 C51 172.6(10)
C49 C50 C51 C52 2(2)
C50 C51 C52 C53 -1(2)
C51 C52 C53 C54 1.1(19)
C52 C53 C54 C49 -1.7(17)
C50 C49 C54 C53 2.3(16)
P3 C49 C54 C53 -172.8(8)
